data_4516514
loop_
_publ_author_name
'Krawczuk, Anna'
'Gryl, Marlena'
'Pitak, Mateusz B.'
'Stadnicka, Katarzyna'

_publ_section_title
;
 Electron Density Distribution of Urea in Co-crystals with Rigid and
 Flexible Dicarboxylic Acids
;
_journal_issue 11
_journal_name_full 'Crystal Growth &amp; Design'
_journal_page_first 5578
_journal_paper_doi 10.1021/acs.cgd.5b01253
_journal_volume 15
_journal_year 2015
_chemical_formula_iupac 'C4 H10 N4 O6'
_chemical_formula_moiety 'C2 H2 O4, 2(C H4 N2 O)'
_chemical_formula_sum 'C4 H10 N4 O6'
_chemical_formula_weight 210.16
_chemical_name_common 'oxalic acid urea addition compound'
_chemical_name_systematic ' 'ethanedioic acid urea addition compound''
_space_group_IT_number 14
_space_group_name_Hall '-P 2ybc'
_space_group_name_H-M_alt 'P 1 21/c 1'
_symmetry_cell_setting monoclinic
_symmetry_space_group_name_H-M 'P 1 21/c 1'
_audit_conform_dict_location ftp://ftp.iucr.org/pub/cif_core.dic
_audit_conform_dict_name cif_core.dic
_audit_conform_dict_version 2.3
_audit_creation_date '04-Feb-02 T13:30:45-00:00'
_audit_creation_method 'XD routine XDCIF'
_cell_angle_alpha 90
_cell_angle_beta 96.289(1)
_cell_angle_gamma 90
_cell_formula_units_Z 2
_cell_length_a 5.0451(1)
_cell_length_b 12.3754(2)
_cell_length_c 6.8563(1)
_cell_measurement_reflns_used 4327
_cell_measurement_temperature 80(2)
_cell_measurement_theta_max 50.582
_cell_measurement_theta_min 0.998
_cell_measurement_wavelength 0.71073
_cell_volume 425.498(13)
_computing_cell_refinement 'DENZO-SMN (Otwinowski & Minor, 1997)'
_computing_data_collection 'KappaCCD Server Software (Nonius, 1997)'
_computing_data_reduction 'HKL DENZO and Scalepack (Otwinowski & Minor, 1997)'
_computing_molecular_graphics
; 
Volkov et al, (2006), PLATON (Spek, 2003); 
ORTEP-3 for Windows (Farrugia, 1997); 
MERCURY (Version 3.3; Macrae et al., 2006)
;
_computing_publication_material 'Volkov et al, (2006)'
_computing_structure_refinement 'Volkov et al, (2006)'
_computing_structure_solution 'SIR92 (Altomare et al., 1994)'
_diffrn_ambient_temperature 80(2)
_diffrn_detector 'CCD plate'
_diffrn_detector_area_resol_mean 9
_diffrn_measured_fraction_theta_full 0.990
_diffrn_measured_fraction_theta_max 0.990
_diffrn_measurement_device '95mm CCD camera on \k-goniostat'
_diffrn_measurement_device_type KappaCCD
_diffrn_measurement_method '\w scans at \c=55\%'
_diffrn_radiation_monochromator 'horizontally mounted graphite crystal'
_diffrn_radiation_source 'fine-focus sealed tube'
_diffrn_radiation_type MoK\a
_diffrn_radiation_wavelength 0.71073
_diffrn_reflns_av_R_equivalents 0.0187
_diffrn_reflns_av_sigmaI/netI 0.0330
_diffrn_reflns_limit_h_max 10
_diffrn_reflns_limit_h_min -10
_diffrn_reflns_limit_k_max 26
_diffrn_reflns_limit_k_min 0
_diffrn_reflns_limit_l_max 14
_diffrn_reflns_limit_l_min 0
_diffrn_reflns_number 5660
_diffrn_reflns_theta_full 50.11
_diffrn_reflns_theta_max 50.11
_diffrn_reflns_theta_min 3.29
_diffrn_source 'Nonius KappaCCD'
_exptl_absorpt_coefficient_mu 0.153
_exptl_absorpt_correction_T_max 0.977
_exptl_absorpt_correction_T_min 0.941
_exptl_absorpt_correction_type multi-scan
_exptl_absorpt_process_details
;
        HKL DENZO and Scalepack (Otwinowski & Minor, 1997)
;
_exptl_crystal_colour colourless
_exptl_crystal_density_diffrn 1.640
_exptl_crystal_density_method 'not measured'
_exptl_crystal_description needle
_exptl_crystal_F_000 220
_exptl_crystal_size_max 0.40
_exptl_crystal_size_mid 0.15
_exptl_crystal_size_min 0.15
_refine_diff_density_max 0.194
_refine_diff_density_min -0.199
_refine_diff_density_rms 0.046
_refine_ls_extinction_method none
_refine_ls_goodness_of_fit_ref 1.217
_refine_ls_matrix_type full
_refine_ls_number_parameters 196
_refine_ls_number_reflns 3739
_refine_ls_number_restraints 0
_refine_ls_R_factor_all 0.036
_refine_ls_R_factor_gt 0.024
_refine_ls_shift/su_max 0.00003
_refine_ls_structure_factor_coef F
_refine_ls_weighting_details
;
        calc w1 = 1/[s^2^(Fo)]
;
_refine_ls_weighting_scheme calc
_refine_ls_wR_factor_ref 0.02
_reflns_number_gt 3744
_reflns_number_total 4443
_reflns_threshold_expression >2\s(I)
_cod_data_source_file cg5b01253_si_002.cif
_cod_data_source_block oxalurea
_cod_depositor_comments
;
The following automatic conversions were performed:

data item '_symmetry_cell_setting' value 'Monoclinic' was changed to
'monoclinic' in accordance with the
/home/saulius/struct/COD-crude-data/automatic-downloads/DataCite-retrospective/ACS/depositions/lib/dictionaries/cif_core.dic
dictionary named 'cif_core.dic' version 2.4.2 last updated on
2011-04-26.

Automatic conversion script
Id: cif_fix_values 6909 2019-04-08 15:41:33Z antanas 
;
_cod_original_sg_symbol_H-M 'P 21/c'
_cod_database_code 4516514

loop_
_space_group_symop_id
_space_group_symop_operation_xyz
1 +X,+Y,+Z
2 -X,1/2+Y,1/2-Z
3 -X,-Y,-Z
4 +X,1/2-Y,1/2+Z

loop_
_atom_local_axes_atom_label
_atom_local_axes_atom0
_atom_local_axes_ax1
_atom_local_axes_atom1
_atom_local_axes_atom2
_atom_local_axes_ax2
O(11) C(1) Z O(11) H(322) Y
O(12) H(12) Z O(12) C(1) Y
O(3) C(3) Z O(3) H(12) Y
N(31) H(312) Z N(31) H(311) Y
N(32) H(321) Z N(32) H(322) Y
C(1) O(11) Z C(1) O(12) Y
C(3) O(3) Z C(3) N(31) Y
H(312) N(31) Z H(312) H(311) Y
H(322) N(32) Z H(322) H(321) Y
H(311) N(31) Z H(311) H(312) Y
H(321) N(32) Z H(321) H(322) Y
H(12) O(12) Z H(12) O(3) Y

loop_
_atom_rho_multipole_atom_label
_atom_rho_multipole_coeff_Pv
_atom_rho_multipole_coeff_P00
_atom_rho_multipole_coeff_P11
_atom_rho_multipole_coeff_P1-1
_atom_rho_multipole_coeff_P10
_atom_rho_multipole_coeff_P20
_atom_rho_multipole_coeff_P21
_atom_rho_multipole_coeff_P2-1
_atom_rho_multipole_coeff_P22
_atom_rho_multipole_coeff_P2-2
_atom_rho_multipole_coeff_P30
_atom_rho_multipole_coeff_P31
_atom_rho_multipole_coeff_P3-1
_atom_rho_multipole_coeff_P32
_atom_rho_multipole_coeff_P3-2
_atom_rho_multipole_coeff_P33
_atom_rho_multipole_coeff_P3-3
_atom_rho_multipole_coeff_P40
_atom_rho_multipole_coeff_P41
_atom_rho_multipole_coeff_P4-1
_atom_rho_multipole_coeff_P42
_atom_rho_multipole_coeff_P4-2
_atom_rho_multipole_coeff_P43
_atom_rho_multipole_coeff_P4-3
_atom_rho_multipole_coeff_P44
_atom_rho_multipole_coeff_P4-4
_atom_rho_multipole_kappa
_atom_rho_multipole_kappa_prime0
_atom_rho_multipole_kappa_prime1
_atom_rho_multipole_kappa_prime2
_atom_rho_multipole_kappa_prime3
_atom_rho_multipole_kappa_prime4
O(11) 6.03(3) 0 -0.011(7) 0.007(7) -0.098(11) -0.013(9) -0.001(7) 0.006(7) -0.091(7) 0.022(7) 0.021(7) 0.000(7) -0.003(7) 0.006(6) -0.010(6) -0.002(6) -0.004(6) 0 0 0 0 0 0 0 0 0 0.979(2) 0.83(3) 0.83(3) 0.83(3) 0.83(3) 0.83(3)
O(12) 6.05(3) 0 -0.002(7) -0.068(9) -0.017(10) 0.037(8) -0.013(7) 0.031(7) 0.004(7) -0.011(7) 0.081(8) -0.016(6) -0.023(6) 0.049(6) 0.002(6) -0.007(6) -0.017(6) 0 0 0 0 0 0 0 0 0 0.979(2) 0.83(3) 0.83(3) 0.83(3) 0.83(3) 0.83(3)
O(3) 6.06(3) 0 -0.016(7) 0.008(7) -0.111(11) -0.062(9) 0.008(7) -0.020(7) -0.046(7) 0.004(7) 0.044(7) 0.008(6) -0.011(7) 0.026(6) 0.004(6) 0.007(6) 0.008(5) 0 0 0 0 0 0 0 0 0 0.979(2) 0.83(3) 0.83(3) 0.83(3) 0.83(3) 0.83(3)
N(31) 4.96(5) 0 -0.001(7) 0.015(10) 0.001(11) 0.027(9) -0.006(6) -0.011(8) -0.016(8) -0.003(7) 0.180(12) -0.012(7) -0.009(7) 0.115(9) -0.008(6) 0.011(7) -0.017(7) 0 0 0 0 0 0 0 0 0 0.978(4) 0.93(2) 0.93(2) 0.93(2) 0.93(2) 0.93(2)
N(32) 5.01(5) 0 -0.018(7) 0.017(11) 0.017(12) 0.022(9) -0.003(6) 0.003(8) 0.013(8) 0.002(7) 0.195(12) -0.018(6) 0.054(8) 0.105(9) 0.014(7) -0.015(7) -0.016(7) 0 0 0 0 0 0 0 0 0 0.978(4) 0.93(2) 0.93(2) 0.93(2) 0.93(2) 0.93(2)
C(1) 4.17(4) 0 0.003(8) 0.026(11) 0.138(14) 0.253(15) 0.011(8) -0.030(10) -0.221(10) -0.010(9) 0.350(17) 0.001(9) 0.026(14) 0.285(14) -0.002(11) -0.002(9) -0.002(8) 0 0 0 0 0 0 0 0 0 0.948(5) 0.917(13) 0.917(13) 0.917(13) 0.917(13) 0.917(13)
C(3) 4.18(6) 0 -0.009(9) -0.013(11) 0.070(12) 0.212(12) -0.026(8) -0.011(10) -0.252(11) 0.003(8) 0.41(2) -0.013(9) -0.040(13) 0.246(15) 0.008(10) 0.003(9) 0.012(9) 0 0 0 0 0 0 0 0 0 0.948(5) 0.917(13) 0.917(13) 0.917(13) 0.917(13) 0.917(13)
H(312) 0.92(2) 0 0 0 0.173(12) 0.098(15) 0 0 0 0 0 0 0 0 0 0 0 0 0 0 0 0 0 0 0 0 1.13 1.29 1.29 1.29 1.29 1.29
H(322) 0.94(2) 0 0 0 0.190(12) 0.097(14) 0 0 0 0 0 0 0 0 0 0 0 0 0 0 0 0 0 0 0 0 1.13 1.29 1.29 1.29 1.29 1.29
H(311) 0.95(2) 0 0 0 0.190(12) 0.099(14) 0 0 0 0 0 0 0 0 0 0 0 0 0 0 0 0 0 0 0 0 1.13 1.29 1.29 1.29 1.29 1.29
H(321) 0.96(2) 0 0 0 0.169(13) 0.081(14) 0 0 0 0 0 0 0 0 0 0 0 0 0 0 0 0 0 0 0 0 1.13 1.29 1.29 1.29 1.29 1.29
H(12) 0.778(17) 0 0 0 0.040(12) 0.141(15) 0 0 0 0 0 0 0 0 0 0 0 0 0 0 0 0 0 0 0 0 1.13 1.29 1.29 1.29 1.29 1.29

loop_
_atom_site_label
_atom_site_type_symbol
_atom_site_fract_x
_atom_site_fract_y
_atom_site_fract_z
_atom_site_U_iso_or_equiv
_atom_site_adp_type
_atom_site_occupancy
_atom_site_symmetry_multiplicity
O(11) O 0.15848(5) 0.62525(2) 0.03724(4) 0.012 Uani 1 4
O(12) O 0.28688(5) 0.46120(2) 0.15145(4) 0.011 Uani 1 4
O(3) O 0.70484(5) 0.53322(2) 0.32956(4) 0.011 Uani 1 4
N(31) N 0.99831(6) 0.65079(2) 0.48515(4) 0.013 Uani 1 4
N(32) N 0.61918(6) 0.71385(2) 0.30234(5) 0.014 Uani 1 4
C(1) C 0.12530(5) 0.527820(19) 0.05187(4) 0.009 Uani 1 4
C(3) C 0.77161(5) 0.63046(2) 0.37158(4) 0.009 Uani 1 4
H(312) H 1.10855 0.588451 0.546502 0.029 Uani 1 4
H(322) H 0.45624 0.698436 0.205915 0.027 Uani 1 4
H(311) H 1.055069 0.728336 0.514255 0.028 Uani 1 4
H(321) H 0.687891 0.789787 0.332493 0.032 Uani 1 4
H(12) H 0.44454 0.499195 0.213463 0.022 Uani 1 4

loop_
_atom_site_aniso_label
_atom_site_aniso_U_11
_atom_site_aniso_U_22
_atom_site_aniso_U_33
_atom_site_aniso_U_23
_atom_site_aniso_U_13
_atom_site_aniso_U_12
O(11) 0.01180(9) 0.00690(8) 0.01691(10) 0.00039(7) -0.00227(7) -0.00046(6)
O(12) 0.00933(8) 0.00825(8) 0.01465(9) 0.00121(6) -0.00283(6) -0.00001(6)
O(3) 0.01031(8) 0.00767(8) 0.01499(9) -0.00076(6) -0.00291(6) -0.00079(6)
N(31) 0.01176(10) 0.00927(9) 0.01599(11) -0.00065(7) -0.00386(7) -0.00165(7)
N(32) 0.01368(10) 0.00816(9) 0.01799(11) 0.00014(7) -0.00324(8) 0.00116(7)
C(1) 0.00843(9) 0.00688(9) 0.01145(9) 0.00011(6) -0.00055(6) 0.00016(6)
C(3) 0.00930(9) 0.00733(9) 0.01103(9) -0.00042(6) -0.00056(6) -0.00058(6)
H(312) 0.028061 0.017766 0.038637 0.002526 -0.010332 0.001897
H(322) 0.023593 0.021952 0.032162 -0.001175 -0.00942 -0.0018
H(311) 0.029579 0.015005 0.036341 -0.001936 -0.006366 -0.003873
H(321) 0.033021 0.015079 0.045074 -0.002316 -0.011591 -0.003418
H(12) 0.01844 0.018155 0.027078 -0.000206 -0.004228 -0.002599

loop_
_atom_type_symbol
_atom_type_description
_atom_type_scat_dispersion_real
_atom_type_scat_dispersion_imag
_atom_type_scat_source
C C 0.0033 0.0016 'International Tables Vol C Tables 4.2.6.8 and 6.1.1.4'
H H 0.0000 0.0000 'International Tables Vol C Tables 4.2.6.8 and 6.1.1.4'
N N 0.0061 0.0033 'International Tables Vol C Tables 4.2.6.8 and 6.1.1.4'
O O 0.0106 0.0060 'International Tables Vol C Tables 4.2.6.8 and 6.1.1.4'

loop_
_geom_angle_atom_site_label_1
_geom_angle_atom_site_label_2
_geom_angle_atom_site_label_3
_geom_angle
_geom_angle_site_symmetry_1
_geom_angle_site_symmetry_2
_geom_angle_site_symmetry_3
_geom_angle_publ_flag
O(11) C(1) O(12) 125.80(2) 1_555 1_555 1_555 yes
O(3) C(3) N(31) 119.88(2) 1_555 1_555 1_555 yes
O(3) C(3) N(32) 121.28(2) 1_555 1_555 1_555 yes
N(31) C(3) N(32) 118.84(2) 1_555 1_555 1_555 yes

loop_
_geom_bond_atom_site_label_1
_geom_bond_atom_site_label_2
_geom_bond_distance
_geom_bond_site_symmetry_1
_geom_bond_site_symmetry_2
_geom_bond_publ_flag
O(11) C(1) 1.2229(3) 1_555 1_555 yes
O(12) C(1) 1.2994(3) 1_555 1_555 yes
O(3) C(3) 1.2741(3) 1_555 1_555 yes
N(31) C(3) 1.3351(3) 1_555 1_555 yes
N(32) C(3) 1.3424(4) 1_555 1_555 yes
